data_4339850
loop_
_publ_author_name
'Bart, Suzanne C.'
'Lobkovsky, Emil'
'Bill, Eckhard'
'Wieghardt, Karl'
'Chirik, Paul J.'

_publ_section_title
;
 Neutral-ligand complexes of bis(imino)pyridine iron: synthesis,
 structure, and spectroscopy.
;
_journal_issue 17
_journal_name_full 'Inorganic chemistry'
_journal_page_first 7055
_journal_page_last 7063
_journal_paper_doi 10.1021/ic700869h
_journal_volume 46
_journal_year 2007
_chemical_formula_sum 'C43 H67 Fe N3 P2'
_chemical_formula_weight 743.79
_chemical_name_systematic
; 
 ? 
;
_space_group_IT_number 61
_symmetry_cell_setting orthorhombic
_symmetry_space_group_name_Hall '-P 2ac 2ab'
_symmetry_space_group_name_H-M 'P b c a'
_atom_sites_solution_hydrogens mixed
_atom_sites_solution_primary direct
_atom_sites_solution_secondary difmap
_audit_creation_method SHELXL-97
_cell_angle_alpha 90.00
_cell_angle_beta 90.00
_cell_angle_gamma 90.00
_cell_formula_units_Z 8
_cell_length_a 16.0106(12)
_cell_length_b 19.5188(18)
_cell_length_c 25.744(2)
_cell_measurement_reflns_used 9367
_cell_measurement_temperature 173(2)
_cell_measurement_theta_max 24.38
_cell_measurement_theta_min 2.23
_cell_volume 8045.2(11)
_computing_cell_refinement 'Bruker SAINT+'
_computing_data_collection 'Bruker APEX2'
_computing_data_reduction 'Bruker SAINT+'
_computing_molecular_graphics 'Bruker SHELXTL'
_computing_publication_material 'Bruker SHELXTL'
_computing_structure_refinement 'SHELXL-97 (Sheldrick, 1997)'
_computing_structure_solution 'SHELXS-97 (Sheldrick, 1990)'
_diffrn_ambient_temperature 173(2)
_diffrn_measured_fraction_theta_full 0.998
_diffrn_measured_fraction_theta_max 0.998
_diffrn_measurement_device_type 'Bruker X8 APEX II diffractometer'
_diffrn_measurement_method 'phi and omega scans'
_diffrn_radiation_monochromator graphite
_diffrn_radiation_source 'fine-focus sealed tube'
_diffrn_radiation_type MoK\a
_diffrn_radiation_wavelength 0.71073
_diffrn_reflns_av_R_equivalents 0.0543
_diffrn_reflns_av_sigmaI/netI 0.0211
_diffrn_reflns_limit_h_max 19
_diffrn_reflns_limit_h_min -18
_diffrn_reflns_limit_k_max 23
_diffrn_reflns_limit_k_min -23
_diffrn_reflns_limit_l_max 31
_diffrn_reflns_limit_l_min -31
_diffrn_reflns_number 177670
_diffrn_reflns_theta_full 25.61
_diffrn_reflns_theta_max 25.61
_diffrn_reflns_theta_min 1.58
_exptl_absorpt_coefficient_mu 0.488
_exptl_absorpt_correction_T_max 0.9088
_exptl_absorpt_correction_T_min 0.8288
_exptl_absorpt_correction_type multi-scan
_exptl_crystal_colour black
_exptl_crystal_density_diffrn 1.228
_exptl_crystal_density_meas 0
_exptl_crystal_density_method 'not measured'
_exptl_crystal_description block
_exptl_crystal_F_000 3216
_exptl_crystal_size_max 0.40
_exptl_crystal_size_mid 0.30
_exptl_crystal_size_min 0.20
_refine_diff_density_max 1.992
_refine_diff_density_min -0.556
_refine_diff_density_rms 0.063
_refine_ls_extinction_method none
_refine_ls_goodness_of_fit_ref 1.103
_refine_ls_hydrogen_treatment mixed
_refine_ls_matrix_type full
_refine_ls_number_parameters 645
_refine_ls_number_reflns 7561
_refine_ls_number_restraints 0
_refine_ls_restrained_S_all 1.103
_refine_ls_R_factor_all 0.0529
_refine_ls_R_factor_gt 0.0402
_refine_ls_shift/su_max 0.013
_refine_ls_shift/su_mean 0.001
_refine_ls_structure_factor_coef Fsqd
_refine_ls_weighting_details 'calc w=1/[\s^2^(Fo^2^)+(0.0567P)^2^+8.0398P] where P=(Fo^2^+2Fc^2^)/3'
_refine_ls_weighting_scheme calc
_refine_ls_wR_factor_gt 0.1083
_refine_ls_wR_factor_ref 0.1171
_reflns_number_gt 6159
_reflns_number_total 7561
_reflns_threshold_expression >2sigma(I)
_cod_data_source_file ic700869h-file003.cif
_cod_data_source_block scb34
_cod_depositor_comments
;
The following automatic conversions were performed:

'_symmetry_cell_setting' value 'Orthorhombic' changed to
'orthorhombic' according to
/usr/data/users/saulius/automatic-downloads/retrospective/ACS/lib/dictionaries/cif_core.dic
dictionary named 'cif_core.dic' version 2.4.2 from 2011-04-26.

Automatic conversion script
Id: cif_fix_values 2281 2013-09-26 08:29:07Z andrius 
;
_cod_original_cell_volume 8045.3(12)
_cod_original_sg_symbol_H-M Pbca
_cod_database_code 4339850

loop_
_symmetry_equiv_pos_as_xyz
'x, y, z'
'-x+1/2, -y, z+1/2'
'-x, y+1/2, -z+1/2'
'x+1/2, -y+1/2, -z'
'-x, -y, -z'
'x-1/2, y, -z-1/2'
'x, -y-1/2, z-1/2'
'-x-1/2, y-1/2, z'

loop_
_atom_site_label
_atom_site_type_symbol
_atom_site_fract_x
_atom_site_fract_y
_atom_site_fract_z
_atom_site_U_iso_or_equiv
_atom_site_adp_type
_atom_site_occupancy
_atom_site_symmetry_multiplicity
_atom_site_calc_flag
_atom_site_refinement_flags
Fe1 Fe 0.511640(19) 0.240275(16) 0.390850(11) 0.01524(10) Uani 1 1 d .
P1 P 0.51385(4) 0.26832(4) 0.30635(2) 0.02648(16) Uani 1 1 d .
P2 P 0.37862(4) 0.21628(3) 0.37987(2) 0.02471(15) Uani 1 1 d .
N1 N 0.50075(11) 0.33505(9) 0.42029(7) 0.0197(4) Uani 1 1 d .
N2 N 0.51662(11) 0.22258(9) 0.46187(7) 0.0169(4) Uani 1 1 d .
N3 N 0.56877(11) 0.14900(9) 0.39211(6) 0.0170(4) Uani 1 1 d .
C1 C 0.4847(2) 0.40191(13) 0.50483(10) 0.0320(6) Uani 1 1 d .
H1C H 0.441(2) 0.3986(17) 0.5308(13) 0.057(10) Uiso 1 1 d .
H1B H 0.477(2) 0.4411(19) 0.4839(14) 0.062(10) Uiso 1 1 d .
H1A H 0.537(2) 0.4060(18) 0.5266(15) 0.071(11) Uiso 1 1 d .
C2 C 0.49020(14) 0.33768(12) 0.47258(9) 0.0215(5) Uani 1 1 d .
C3 C 0.49708(13) 0.27356(11) 0.49700(9) 0.0181(4) Uani 1 1 d .
C4 C 0.49050(14) 0.25823(12) 0.54986(9) 0.0222(5) Uani 1 1 d .
H4 H 0.4755(16) 0.2941(14) 0.5738(11) 0.029(7) Uiso 1 1 d .
C5 C 0.50530(15) 0.19215(12) 0.56713(9) 0.0238(5) Uani 1 1 d .
H5 H 0.4985(16) 0.1811(14) 0.6026(11) 0.027(7) Uiso 1 1 d .
C6 C 0.53041(15) 0.14184(12) 0.53203(9) 0.0224(5) Uani 1 1 d .
H6 H 0.5441(16) 0.0973(14) 0.5435(10) 0.031(7) Uiso 1 1 d .
C7 C 0.53766(13) 0.15828(11) 0.47942(8) 0.0183(4) Uani 1 1 d .
C8 C 0.56906(13) 0.11720(11) 0.43872(8) 0.0191(5) Uani 1 1 d .
C9 C 0.60273(19) 0.04691(13) 0.44944(10) 0.0296(6) Uani 1 1 d .
H9C H 0.6364(18) 0.0284(14) 0.4232(11) 0.035(7) Uiso 1 1 d .
H9B H 0.632(2) 0.0480(16) 0.4804(14) 0.055(10) Uiso 1 1 d .
H9A H 0.558(2) 0.0118(17) 0.4549(13) 0.055(9) Uiso 1 1 d .
C10 C 0.4083(2) 0.3002(2) 0.29114(12) 0.0562(9) Uani 1 1 d .
H10A H 0.4021 0.3477 0.3041 0.067 Uiso 1 1 calc R
H10B H 0.4000 0.3007 0.2530 0.067 Uiso 1 1 calc R
C11 C 0.34010(17) 0.25243(17) 0.31745(11) 0.0427(7) Uani 1 1 d .
H11A H 0.3258 0.2145 0.2935 0.051 Uiso 1 1 calc R
H11B H 0.2887 0.2793 0.3239 0.051 Uiso 1 1 calc R
C12 C 0.5412(2) 0.20572(13) 0.25646(10) 0.0439(8) Uani 1 1 d .
H12A H 0.5999 0.1919 0.2624 0.053 Uiso 1 1 calc R
H12B H 0.5062 0.1646 0.2622 0.053 Uiso 1 1 calc R
C13 C 0.5329(2) 0.22549(18) 0.19951(10) 0.0428(7) Uani 1 1 d .
H13C H 0.570(2) 0.2575(19) 0.1896(14) 0.060(11) Uiso 1 1 d .
H13A H 0.546(2) 0.187(2) 0.1784(16) 0.076(12) Uiso 1 1 d .
H13A H 0.472(3) 0.239(2) 0.1942(18) 0.094(15) Uiso 1 1 d .
C14 C 0.5704(3) 0.34439(15) 0.27707(11) 0.0678(13) Uani 1 1 d .
H14A H 0.5449 0.3556 0.2431 0.081 Uiso 1 1 calc R
H14B H 0.5632 0.3846 0.3001 0.081 Uiso 1 1 calc R
C15 C 0.6631(3) 0.3311(3) 0.26945(15) 0.0892(16) Uani 1 1 d .
H15A H 0.6894 0.3230 0.3033 0.134 Uiso 1 1 calc R
H15B H 0.6889 0.3710 0.2529 0.134 Uiso 1 1 calc R
H15C H 0.6706 0.2907 0.2473 0.134 Uiso 1 1 calc R
C16 C 0.31166(15) 0.24718(14) 0.43329(10) 0.0273(5) Uani 1 1 d .
H16B H 0.3338(14) 0.2903(13) 0.4450(9) 0.017(6) Uiso 1 1 d .
H16A H 0.3214(16) 0.2148(14) 0.4605(10) 0.030(7) Uiso 1 1 d .
C17 C 0.21830(18) 0.2528(2) 0.42345(14) 0.0471(8) Uani 1 1 d .
H17B H 0.190(2) 0.2667(16) 0.4561(14) 0.055(9) Uiso 1 1 d .
H17C H 0.205(2) 0.2876(19) 0.3963(14) 0.060(11) Uiso 1 1 d .
H17A H 0.194(2) 0.210(2) 0.4115(14) 0.066(11) Uiso 1 1 d .
C18 C 0.33701(18) 0.12854(16) 0.37438(14) 0.0443(8) Uani 1 1 d .
H18B H 0.280(2) 0.1329(17) 0.3661(12) 0.054(9) Uiso 1 1 d .
H18A H 0.3609(18) 0.1078(15) 0.3446(11) 0.040(8) Uiso 1 1 d .
C19 C 0.3494(2) 0.08416(17) 0.42216(16) 0.0525(9) Uani 1 1 d .
H19C H 0.339(2) 0.034(2) 0.4125(14) 0.072(11) Uiso 1 1 d .
H19B H 0.403(2) 0.0876(15) 0.4372(11) 0.041(8) Uiso 1 1 d .
H19A H 0.312(2) 0.0986(18) 0.4491(14) 0.062(10) Uiso 1 1 d .
C20 C 0.50833(16) 0.40250(12) 0.39703(8) 0.0249(5) Uani 1 1 d .
C21 C 0.58940(18) 0.43061(13) 0.39185(9) 0.0307(6) Uani 1 1 d .
C22 C 0.5964(2) 0.49744(14) 0.37353(10) 0.0389(7) Uani 1 1 d .
H22 H 0.6480(19) 0.5136(15) 0.3688(11) 0.034(8) Uiso 1 1 d .
C23 C 0.5281(2) 0.53569(14) 0.36037(11) 0.0444(8) Uani 1 1 d .
H23 H 0.536(2) 0.5823(18) 0.3482(12) 0.053(9) Uiso 1 1 d .
C24 C 0.4493(2) 0.50754(14) 0.36423(10) 0.0388(7) Uani 1 1 d .
H24 H 0.401(2) 0.5289(17) 0.3551(12) 0.048(9) Uiso 1 1 d .
C25 C 0.43728(17) 0.44096(12) 0.38257(9) 0.0290(6) Uani 1 1 d .
C26 C 0.66793(18) 0.38956(15) 0.40387(11) 0.0388(7) Uani 1 1 d .
H26 H 0.657(2) 0.3449(18) 0.3904(12) 0.053(9) Uiso 1 1 d .
C27 C 0.6871(2) 0.3825(2) 0.46139(14) 0.0596(9) Uani 1 1 d .
H27C H 0.695(2) 0.431(2) 0.4750(14) 0.065(11) Uiso 1 1 d .
H27B H 0.746(3) 0.359(2) 0.4644(15) 0.088(13) Uiso 1 1 d .
H27A H 0.642(3) 0.352(2) 0.4830(16) 0.089(13) Uiso 1 1 d .
C28 C 0.7457(2) 0.4175(2) 0.37610(18) 0.0596(10) Uani 1 1 d .
H28C H 0.794(3) 0.387(2) 0.3825(14) 0.070(12) Uiso 1 1 d .
H28A H 0.763(2) 0.460(2) 0.3931(14) 0.068(11) Uiso 1 1 d .
H28A H 0.739(2) 0.4238(18) 0.3374(16) 0.069(11) Uiso 1 1 d .
C29 C 0.34879(18) 0.41378(14) 0.38744(10) 0.0328(6) Uani 1 1 d .
H29 H 0.3508(17) 0.3659(15) 0.3864(10) 0.031(7) Uiso 1 1 d .
C30 C 0.2911(2) 0.43549(17) 0.34243(12) 0.0510(8) Uani 1 1 d .
H30A H 0.2818 0.4851 0.3439 0.076 Uiso 1 1 calc R
H30B H 0.2375 0.4116 0.3455 0.076 Uiso 1 1 calc R
H30C H 0.3174 0.4236 0.3092 0.076 Uiso 1 1 calc R
C31 C 0.3059(2) 0.43459(19) 0.43831(13) 0.0468(8) Uani 1 1 d .
H31C H 0.247(2) 0.4211(17) 0.4391(13) 0.058(10) Uiso 1 1 d .
H31B H 0.332(2) 0.4132(17) 0.4684(13) 0.059(10) Uiso 1 1 d .
H31A H 0.310(2) 0.4832(19) 0.4401(13) 0.057(10) Uiso 1 1 d .
C32 C 0.61825(13) 0.11667(11) 0.35181(8) 0.0186(5) Uani 1 1 d .
C33 C 0.58851(15) 0.06217(12) 0.32145(8) 0.0228(5) Uani 1 1 d .
C34 C 0.63882(17) 0.03695(14) 0.28116(9) 0.0315(6) Uani 1 1 d .
H34 H 0.6181(17) -0.0020(14) 0.2608(11) 0.037(7) Uiso 1 1 d .
C35 C 0.71667(17) 0.06363(15) 0.27197(11) 0.0374(7) Uani 1 1 d .
H35 H 0.748(2) 0.0497(16) 0.2457(12) 0.049(9) Uiso 1 1 d .
C36 C 0.74750(16) 0.11491(15) 0.30371(10) 0.0321(6) Uani 1 1 d .
H36 H 0.8037(17) 0.1318(13) 0.2984(10) 0.027(7) Uiso 1 1 d .
C37 C 0.70007(14) 0.14196(12) 0.34403(9) 0.0229(5) Uani 1 1 d .
C38 C 0.50501(15) 0.02672(12) 0.33028(9) 0.0246(5) Uani 1 1 d .
H38 H 0.4767(16) 0.0528(13) 0.3586(10) 0.024(6) Uiso 1 1 d .
C39 C 0.44863(18) 0.02759(14) 0.28235(10) 0.0311(6) Uani 1 1 d .
H39V H 0.4365(18) 0.0729(16) 0.2711(11) 0.039(8) Uiso 1 1 d .
H39B H 0.3925(18) 0.0024(14) 0.2881(10) 0.032(7) Uiso 1 1 d .
H39A H 0.4733(19) 0.0049(15) 0.2552(12) 0.041(8) Uiso 1 1 d .
C40 C 0.5170(2) -0.04848(14) 0.34621(12) 0.0354(6) Uani 1 1 d .
H40C H 0.4632(19) -0.0689(14) 0.3553(11) 0.033(7) Uiso 1 1 d .
H40B H 0.5519(18) -0.0559(15) 0.3762(12) 0.040(8) Uiso 1 1 d .
H40A H 0.546(2) -0.0719(17) 0.3211(14) 0.057(10) Uiso 1 1 d .
C41 C 0.73755(15) 0.19594(14) 0.37966(10) 0.0299(6) Uani 1 1 d .
H41 H 0.6991(18) 0.2256(14) 0.3867(10) 0.027(7) Uiso 1 1 d .
C42 C 0.7670(2) 0.16472(19) 0.43119(12) 0.0468(8) Uani 1 1 d .
H42C H 0.791(2) 0.1998(17) 0.4514(13) 0.051(9) Uiso 1 1 d .
H42B H 0.815(2) 0.1279(19) 0.4240(14) 0.073(11) Uiso 1 1 d .
H42A H 0.719(3) 0.146(2) 0.4532(16) 0.085(13) Uiso 1 1 d .
C43 C 0.8109(2) 0.23407(17) 0.35576(13) 0.0503(8) Uani 1 1 d .
H43A H 0.8265 0.2726 0.3782 0.075 Uiso 1 1 calc R
H43B H 0.7951 0.2514 0.3214 0.075 Uiso 1 1 calc R
H43C H 0.8585 0.2028 0.3523 0.075 Uiso 1 1 calc R

loop_
_atom_site_aniso_label
_atom_site_aniso_U_11
_atom_site_aniso_U_22
_atom_site_aniso_U_33
_atom_site_aniso_U_23
_atom_site_aniso_U_13
_atom_site_aniso_U_12
Fe1 0.01487(18) 0.01899(18) 0.01186(17) 0.00000(11) 0.00018(11) 0.00013(12)
P1 0.0252(3) 0.0399(4) 0.0143(3) 0.0053(2) 0.0011(2) 0.0090(3)
P2 0.0146(3) 0.0325(3) 0.0270(3) -0.0090(3) -0.0007(2) 0.0015(2)
N1 0.0234(10) 0.0200(9) 0.0157(9) 0.0009(7) -0.0004(7) -0.0016(7)
N2 0.0171(9) 0.0188(9) 0.0146(9) -0.0007(7) 0.0012(7) -0.0008(7)
N3 0.0147(9) 0.0218(9) 0.0146(9) -0.0012(7) 0.0016(7) -0.0010(7)
C1 0.0520(18) 0.0216(13) 0.0225(13) -0.0046(10) 0.0004(13) 0.0050(12)
C2 0.0254(12) 0.0219(11) 0.0170(11) -0.0019(9) 0.0003(9) 0.0007(9)
C3 0.0173(11) 0.0194(11) 0.0174(11) -0.0040(8) 0.0005(8) -0.0004(8)
C4 0.0245(12) 0.0249(12) 0.0171(11) -0.0039(9) 0.0024(9) 0.0005(9)
C5 0.0293(13) 0.0281(12) 0.0139(11) 0.0018(9) 0.0032(9) -0.0016(10)
C6 0.0287(13) 0.0204(12) 0.0182(11) 0.0032(9) 0.0014(9) -0.0008(9)
C7 0.0184(11) 0.0193(11) 0.0171(11) 0.0012(8) 0.0009(9) -0.0038(9)
C8 0.0198(11) 0.0200(11) 0.0175(11) 0.0000(8) 0.0000(9) -0.0018(9)
C9 0.0440(16) 0.0253(13) 0.0196(13) 0.0013(10) 0.0027(12) 0.0084(12)
C10 0.0469(19) 0.085(3) 0.0362(17) 0.0054(16) -0.0005(14) 0.0198(18)
C11 0.0236(14) 0.072(2) 0.0322(15) -0.0107(14) -0.0105(11) 0.0117(13)
C12 0.089(2) 0.0239(13) 0.0185(13) -0.0024(10) 0.0015(14) -0.0036(14)
C13 0.066(2) 0.0449(18) 0.0174(13) -0.0033(12) -0.0010(14) -0.0095(16)
C14 0.162(4) 0.0257(15) 0.0154(13) 0.0005(11) -0.0041(18) 0.018(2)
C15 0.089(3) 0.125(4) 0.053(2) 0.009(2) 0.007(2) -0.072(3)
C16 0.0186(12) 0.0326(14) 0.0307(14) -0.0029(11) 0.0062(10) 0.0015(10)
C17 0.0223(15) 0.069(2) 0.050(2) -0.0116(17) 0.0069(13) 0.0071(15)
C18 0.0188(14) 0.0430(17) 0.071(2) -0.0263(16) -0.0013(14) -0.0025(12)
C19 0.0406(19) 0.0366(17) 0.080(3) -0.0152(17) 0.0266(19) -0.0166(14)
C20 0.0410(15) 0.0194(12) 0.0143(11) -0.0010(8) 0.0003(10) -0.0025(10)
C21 0.0451(16) 0.0241(13) 0.0229(12) -0.0048(10) 0.0002(11) -0.0110(11)
C22 0.060(2) 0.0284(14) 0.0285(14) -0.0014(11) 0.0047(14) -0.0173(14)
C23 0.083(2) 0.0218(14) 0.0282(14) 0.0036(11) 0.0045(15) -0.0075(15)
C24 0.065(2) 0.0259(14) 0.0253(14) 0.0022(11) -0.0009(13) 0.0070(14)
C25 0.0479(16) 0.0225(12) 0.0166(11) -0.0007(9) 0.0021(11) 0.0053(11)
C26 0.0366(16) 0.0335(15) 0.0462(16) -0.0039(12) -0.0022(13) -0.0141(12)
C27 0.050(2) 0.075(3) 0.053(2) 0.0000(19) -0.0157(17) -0.0025(19)
C28 0.044(2) 0.054(2) 0.082(3) -0.005(2) 0.0072(19) -0.0255(17)
C29 0.0424(16) 0.0285(14) 0.0276(13) 0.0050(11) 0.0006(11) 0.0120(12)
C30 0.055(2) 0.0538(19) 0.0444(18) 0.0151(15) -0.0116(15) 0.0088(15)
C31 0.048(2) 0.050(2) 0.0428(18) 0.0012(15) 0.0068(15) 0.0214(16)
C32 0.0181(11) 0.0238(11) 0.0139(10) 0.0016(8) 0.0010(8) 0.0055(9)
C33 0.0261(12) 0.0253(12) 0.0169(11) 0.0002(9) 0.0003(9) 0.0044(9)
C34 0.0341(15) 0.0382(15) 0.0223(12) -0.0097(11) 0.0032(11) 0.0062(12)
C35 0.0328(15) 0.0540(18) 0.0254(13) -0.0094(12) 0.0108(12) 0.0105(13)
C36 0.0194(13) 0.0500(16) 0.0269(13) 0.0008(11) 0.0048(10) 0.0038(11)
C37 0.0197(12) 0.0285(12) 0.0205(11) 0.0025(9) 0.0010(9) 0.0048(9)
C38 0.0286(13) 0.0238(12) 0.0214(12) -0.0039(9) 0.0008(10) -0.0005(10)
C39 0.0358(16) 0.0290(14) 0.0284(14) -0.0029(11) -0.0055(12) -0.0015(12)
C40 0.0472(18) 0.0280(14) 0.0309(15) 0.0015(11) -0.0055(14) -0.0030(13)
C41 0.0166(12) 0.0348(14) 0.0382(14) -0.0057(11) 0.0028(11) 0.0000(11)
C42 0.0429(19) 0.067(2) 0.0309(15) -0.0062(15) -0.0094(13) -0.0134(17)
C43 0.0344(17) 0.057(2) 0.059(2) 0.0006(16) 0.0053(14) -0.0150(14)

loop_
_atom_type_symbol
_atom_type_description
_atom_type_scat_dispersion_real
_atom_type_scat_dispersion_imag
_atom_type_scat_source
C C 0.0033 0.0016 'International Tables Vol C Tables 4.2.6.8 and 6.1.1.4'
H H 0.0000 0.0000 'International Tables Vol C Tables 4.2.6.8 and 6.1.1.4'
N N 0.0061 0.0033 'International Tables Vol C Tables 4.2.6.8 and 6.1.1.4'
P P 0.1023 0.0942 'International Tables Vol C Tables 4.2.6.8 and 6.1.1.4'
Fe Fe 0.3463 0.8444 'International Tables Vol C Tables 4.2.6.8 and 6.1.1.4'

loop_
_geom_angle_atom_site_label_1
_geom_angle_atom_site_label_2
_geom_angle_atom_site_label_3
_geom_angle
N2 Fe1 N3 78.44(7)
N2 Fe1 N1 78.69(8)
N3 Fe1 N1 148.60(7)
N2 Fe1 P2 97.36(6)
N3 Fe1 P2 104.77(5)
N1 Fe1 P2 99.25(6)
N2 Fe1 P1 175.20(6)
N3 Fe1 P1 103.03(5)
N1 Fe1 P1 98.20(6)
P2 Fe1 P1 86.71(3)
C12 P1 C10 107.23(16)
C12 P1 C14 97.46(13)
C10 P1 C14 95.13(18)
C12 P1 Fe1 121.51(9)
C10 P1 Fe1 105.89(10)
C14 P1 Fe1 125.75(10)
C18 P2 C16 98.68(14)
C18 P2 C11 99.58(15)
C16 P2 C11 109.10(13)
C18 P2 Fe1 123.91(10)
C16 P2 Fe1 113.41(9)
C11 P2 Fe1 110.57(10)
C2 N1 C20 112.65(18)
C2 N1 Fe1 114.84(15)
C20 N1 Fe1 132.32(14)
C7 N2 C3 119.86(18)
C7 N2 Fe1 120.14(14)
C3 N2 Fe1 119.98(15)
C8 N3 C32 115.70(18)
C8 N3 Fe1 115.13(14)
C32 N3 Fe1 128.69(14)
N1 C2 C3 113.59(19)
N1 C2 C1 125.8(2)
C3 C2 C1 120.0(2)
N2 C3 C4 120.0(2)
N2 C3 C2 111.52(19)
C4 C3 C2 128.4(2)
C5 C4 C3 119.9(2)
C4 C5 C6 119.8(2)
C5 C6 C7 119.4(2)
N2 C7 C6 120.5(2)
N2 C7 C8 111.19(18)
C6 C7 C8 128.2(2)
N3 C8 C7 113.38(19)
N3 C8 C9 125.8(2)
C7 C8 C9 120.7(2)
C11 C10 P1 110.0(2)
C10 C11 P2 111.31(19)
C13 C12 P1 119.2(2)
C15 C14 P1 112.6(2)
C17 C16 P2 118.1(2)
C19 C18 P2 114.9(2)
C25 C20 C21 120.5(2)
C25 C20 N1 121.6(2)
C21 C20 N1 117.8(2)
C22 C21 C20 118.0(3)
C22 C21 C26 119.7(3)
C20 C21 C26 122.3(2)
C23 C22 C21 122.1(3)
C22 C23 C24 119.7(3)
C23 C24 C25 121.4(3)
C24 C25 C20 118.2(3)
C24 C25 C29 118.8(2)
C20 C25 C29 123.0(2)
C27 C26 C21 114.4(3)
C27 C26 C28 108.8(3)
C21 C26 C28 112.8(3)
C25 C29 C31 113.3(3)
C25 C29 C30 113.6(2)
C31 C29 C30 107.5(2)
C33 C32 C37 120.0(2)
C33 C32 N3 122.9(2)
C37 C32 N3 117.10(19)
C34 C33 C32 118.9(2)
C34 C33 C38 117.1(2)
C32 C33 C38 124.0(2)
C35 C34 C33 121.1(2)
C34 C35 C36 119.8(2)
C35 C36 C37 121.4(2)
C36 C37 C32 118.6(2)
C36 C37 C41 119.9(2)
C32 C37 C41 121.5(2)
C39 C38 C33 113.1(2)
C39 C38 C40 107.4(2)
C33 C38 C40 111.4(2)
C43 C41 C37 113.6(2)
C43 C41 C42 107.8(2)
C37 C41 C42 111.6(2)

loop_
_geom_bond_atom_site_label_1
_geom_bond_atom_site_label_2
_geom_bond_distance
Fe1 N2 1.8624(18)
Fe1 N3 2.0028(18)
Fe1 N1 2.0067(19)
Fe1 P2 2.1988(7)
Fe1 P1 2.2435(7)
P1 C12 1.826(3)
P1 C10 1.843(3)
P1 C14 1.896(4)
P2 C18 1.843(3)
P2 C16 1.845(2)
P2 C11 1.860(3)
N1 C2 1.358(3)
N1 C20 1.451(3)
N2 C7 1.376(3)
N2 C3 1.380(3)
N3 C8 1.351(3)
N3 C32 1.450(3)
C1 C2 1.506(3)
C2 C3 1.405(3)
C3 C4 1.397(3)
C4 C5 1.385(3)
C5 C6 1.394(3)
C6 C7 1.397(3)
C7 C8 1.412(3)
C8 C9 1.499(3)
C10 C11 1.587(5)
C12 C13 1.522(4)
C14 C15 1.518(6)
C16 C17 1.520(4)
C18 C19 1.517(5)
C20 C25 1.413(4)
C20 C21 1.415(4)
C21 C22 1.392(4)
C21 C26 1.523(4)
C22 C23 1.366(5)
C23 C24 1.379(5)
C24 C25 1.396(4)
C25 C29 1.518(4)
C26 C27 1.518(5)
C26 C28 1.536(4)
C29 C31 1.533(4)
C29 C30 1.541(4)
C32 C33 1.403(3)
C32 C37 1.414(3)
C33 C34 1.403(3)
C33 C38 1.522(3)
C34 C35 1.371(4)
C35 C36 1.383(4)
C36 C37 1.390(3)
C37 C41 1.520(3)
C38 C39 1.529(3)
C38 C40 1.536(4)
C41 C43 1.521(4)
C41 C42 1.534(4)
